data_2300194
loop_
_publ_author_name
'Nishibori, Eiji'
'Ogura, Tadakatsu'
'Aoyagi, Shinobu'
'Sakata, Makoto'

_publ_section_title
;
 <i>Ab initio</i> structure determination of a pharmaceutical compound,
 prednisolone succinate, from synchrotron powder data by combination of
 a genetic algorithm and the maximum entropy method
;
_journal_coeditor_code DB5036
_journal_issue 2
_journal_name_full 'Journal of Applied Crystallography'
_journal_page_first 292
_journal_page_last 301
_journal_paper_doi 10.1107/S0021889808001520
_journal_volume 41
_journal_year 2008
_chemical_formula_moiety 'C25 H32 O8, C25 H32 O8'
_chemical_formula_sum 'C50 H64 O16'
_chemical_formula_weight 920.20
_chemical_name_common 'prednisolone succinate'
_chemical_name_systematic ' 11\b,17-dihydroxypregna-1,4-diene-3,20-dione-21-succinate'
_space_group_crystal_system monoclinic
_space_group_IT_number 5
_space_group_name_Hall 'I 2y'
_space_group_name_H-M_alt 'I 1 2 1'
_symmetry_cell_setting monoclinic
_symmetry_space_group_name_Hall 'I 2y'
_symmetry_space_group_name_H-M 'I 1 2 1'
_cell_angle_alpha 90.00000
_cell_angle_beta 98.3396(7)
_cell_angle_gamma 90.00000
_cell_formula_units_Z 4
_cell_length_a 21.0262(3)
_cell_length_b 9.1138(1)
_cell_length_c 24.3796(3)
_cell_measurement_temperature 300
_cell_volume 4622.43(10)
_computing_cell_refinement 'SP (Nishibori et al., 2007)'
_computing_molecular_graphics 'PyMOL (DeLano, 2002)'
_computing_structure_refinement 'SP (Nishibori et al., 2007)'
_computing_structure_solution 'GAIA (Nishibori et al., 2007)'
_diffrn_ambient_temperature 300
_diffrn_detector 'imaging plate'
_diffrn_detector_type 'FUJIFILM BAS-MS2040'
_diffrn_measurement_device_type 'large Debye-Scherrer camera'
_diffrn_radiation_monochromator 'Si(111) double crystal monochromator'
_diffrn_radiation_type synchrotron
_diffrn_radiation_wavelength 1.00140
_diffrn_source synchrotron
_diffrn_source_type 'SPring-8 BL02B2'
_exptl_absorpt_coefficient_mu 0.216
_exptl_absorpt_correction_type none
_exptl_crystal_density_diffrn 1.323
_pd_char_colour white
_pd_instr_location ' large Debye-Scherrer camera, BL02B2, SPring-8 (Japan)'
_pd_meas_2theta_range_inc 0.01
_pd_meas_2theta_range_max 74.5
_pd_meas_2theta_range_min 3.
_pd_meas_number_of_points 7151
_pd_meas_scan_method fixed
_pd_proc_2theta_range_inc 0.010
_pd_proc_2theta_range_max 58.000
_pd_proc_2theta_range_min 3.000
_pd_proc_info_data_reduction none
_pd_proc_info_excluded_regions none
_pd_proc_ls_background_function 'split Pearson VII'
_pd_proc_ls_pref_orient_corr ' ?'
_pd_proc_ls_profile_function 'split Pearson VII'
_pd_proc_ls_prof_R_factor 0.0085
_pd_proc_ls_prof_wR_expected 0.0031
_pd_proc_ls_prof_wR_factor 0.0130
_pd_proc_wavelength 1.00140
_pd_spec_mounting ' Lindemann glass capillary'
_pd_spec_mount_mode transmission
_pd_spec_shape cylinder
_pd_spec_size_axial 3
_pd_spec_size_equat 0.4
_refine_ls_extinction_method none
_refine_ls_hydrogen_treatment constr
_refine_ls_matrix_type full
_refine_ls_number_constraints 64
_refine_ls_number_parameters 205
_refine_ls_number_restraints 250
_refine_ls_R_I_factor 0.0388
_refine_ls_structure_factor_coef Inet
_refine_ls_weighting_scheme sigma
_cod_data_source_file db5036.cif
_cod_data_source_block 300K
_cod_original_cell_volume 4622.4(2)
_cod_original_sg_symbol_H-M 'I 2'
_cod_database_code 2300194

loop_
_symmetry_equiv_pos_site_id
_symmetry_equiv_pos_as_xyz
1 +X,+Y,+Z
2 -X,+Y,-Z
3 +X+1/2,+Y+1/2,+Z+1/2
4 -X+1/2,+Y+1/2,-Z+1/2

loop_
_atom_site_label
_atom_site_type_symbol
_atom_site_fract_x
_atom_site_fract_y
_atom_site_fract_z
_atom_site_U_iso_or_equiv
_atom_site_adp_type
_atom_site_occupancy
_atom_site_symmetry_multiplicity
_atom_site_calc_flag
1C1 C 0.4196(1) 0.4324 0.4555(1) 0.056(3) Uiso 1.00 1 d
1H1 H 0.4114(1) 0.4745 0.4958(1) 0.10(3) Uiso 1.00 1 d
1C2 C 0.3827(1) 0.2991(2) 0.4330(1) 0.056(3) Uiso 1.00 1 d
1C3 C 0.3929(1) 0.2215(2) 0.5378(1) 0.056(3) Uiso 1.00 1 d
1H3 H 0.4342(1) 0.2909(2) 0.5521(1) 0.10(3) Uiso 1.00 1 d
1C4 C 0.3968(1) 0.0915(3) 0.5786(1) 0.056(3) Uiso 1.00 1 d
1H4A H 0.4464(1) 0.0529(3) 0.5833(1) 0.10(3) Uiso 1.00 1 d
1H4B H 0.3829(1) 0.1291(3) 0.6176(1) 0.10(3) Uiso 1.00 1 d
1C5 C 0.3520(1) -0.0372(2) 0.5572(1) 0.056(3) Uiso 1.00 1 d
1C6 C 0.3686(1) -0.0854(2) 0.4998(1) 0.056(3) Uiso 1.00 1 d
1H6 H 0.4196(1) -0.1039(2) 0.4987(1) 0.10(3) Uiso 1.00 1 d
1C7 C 0.3311(1) -0.2291(2) 0.4881(1) 0.056(3) Uiso 1.00 1 d
1H7A H 0.2817(1) -0.2119(2) 0.4681(1) 0.10(3) Uiso 1.00 1 d
1H7B H 0.3523(1) -0.2983(2) 0.4591(1) 0.10(3) Uiso 1.00 1 d
1C8 C 0.3348(1) -0.3029(2) 0.5457(1) 0.056(3) Uiso 1.00 1 d
1H8A H 0.2849(1) -0.3262(2) 0.5499(1) 0.10(3) Uiso 1.00 1 d
1H8B H 0.3620(1) -0.4033(2) 0.5565(1) 0.10(3) Uiso 1.00 1 d
1C9 C 0.3638(1) -0.1881(2) 0.5889(1) 0.056(3) Uiso 1.00 1 d
1C10 C 0.2800(1) 0.0073(2) 0.5544(1) 0.056(3) Uiso 1.00 1 d
1H10A H 0.2685(1) 0.1005(2) 0.5267(1) 0.10(3) Uiso 1.00 1 d
1H10B H 0.2500(1) -0.0861(2) 0.5393(1) 0.10(3) Uiso 1.00 1 d
1H10C H 0.2710(1) 0.0361(2) 0.5960(1) 0.10(3) Uiso 1.00 1 d
1C11 C 0.3118(1) 0.3478(2) 0.4199(1) 0.056(3) Uiso 1.00 1 d
1H11A H 0.3026(1) 0.4139(2) 0.3823(1) 0.10(3) Uiso 1.00 1 d
1H11B H 0.2810(1) 0.2512(2) 0.4155(1) 0.10(3) Uiso 1.00 1 d
1H11C H 0.3016(1) 0.4127(2) 0.4551(1) 0.10(3) Uiso 1.00 1 d
1C12 C 0.4619(2) 0.5030(4) 0.4302(2) 0.056(3) Uiso 1.00 1 d
1H12 H 0.4842(2) 0.6035(4) 0.4480(2) 0.10(3) Uiso 1.00 1 d
1C13 C 0.3352(1) -0.1917(4) 0.6425(1) 0.056(3) Uiso 1.00 1 d
1C14 C 0.3800(1) -0.1462(2) 0.6946(1) 0.056(3) Uiso 1.00 1 d
1H14A H 0.4137(1) -0.2251(2) 0.7061(1) 0.10(3) Uiso 1.00 1 d
1H14B H 0.4032(1) -0.0510(2) 0.6867(1) 0.10(3) Uiso 1.00 1 d
1C15 C 0.4768(2) 0.4506(4) 0.3774(2) 0.056(3) Uiso 1.00 1 d
1C16 C 0.4504(2) 0.3082(4) 0.3579(2) 0.056(3) Uiso 1.00 1 d
1H16 H 0.4644(2) 0.2615(4) 0.3203(2) 0.10(3) Uiso 1.00 1 d
1C17 C 0.4035(1) 0.2424(2) 0.3802(1) 0.056(3) Uiso 1.00 1 d
1C18 C 0.3722(1) 0.1026(3) 0.3582(1) 0.056(3) Uiso 1.00 1 d
1H18A H 0.3212(1) 0.1222(3) 0.3451(1) 0.10(3) Uiso 1.00 1 d
1H18B H 0.3958(1) 0.0646(3) 0.3238(1) 0.10(3) Uiso 1.00 1 d
1C19 C 0.3791(1) -0.0172(2) 0.4029(1) 0.056(3) Uiso 1.00 1 d
1H19A H 0.3444(1) -0.1031(2) 0.3889(1) 0.10(3) Uiso 1.00 1 d
1H19B H 0.4293(1) -0.0515(2) 0.4086(1) 0.10(3) Uiso 1.00 1 d
1C20 C 0.3569(1) 0.0361(2) 0.4565(1) 0.056(3) Uiso 1.00 1 d
1H20 H 0.3059(1) 0.0635(2) 0.4476(1) 0.10(3) Uiso 1.00 1 d
1C21 C 0.3962(1) 0.1731(2) 0.4775(1) 0.056(3) Uiso 1.00 1 d
1H21 H 0.4466(1) 0.1406(2) 0.4817(1) 0.10(3) Uiso 1.00 1 d
1C22 C 0.3080(1) -0.0031(3) 0.7395(1) 0.056(3) Uiso 1.00 1 d
1C23 C 0.2609(1) -0.0122(2) 0.7804(1) 0.056(3) Uiso 1.00 1 d
1H23A H 0.2776(1) -0.0880(2) 0.8065(1) 0.10(3) Uiso 1.00 1 d
1H23B H 0.2600(1) 0.0815(2) 0.8001(1) 0.10(3) Uiso 1.00 1 d
1C24 C 0.1943(1) -0.0583(2) 0.7548(1) 0.056(3) Uiso 1.00 1 d
1H24A H 0.1784(1) 0.0171(2) 0.7269(1) 0.10(3) Uiso 1.00 1 d
1H24B H 0.1943(1) -0.1575(2) 0.7373(1) 0.10(3) Uiso 1.00 1 d
1C25 C 0.1500(1) -0.0676(7) 0.7984(1) 0.056(3) Uiso 1.00 1 d
1O26 O 0.3346(2) 0.3025(4) 0.5396(1) 0.058(2) Uiso 1.00 1 d
1H26 H 0.3341(2) 0.3395(4) 0.5765(1) 0.10(3) Uiso 1.00 1 d
1O27 O 0.4314(1) -0.2040(2) 0.6030(1) 0.058(2) Uiso 1.00 1 d
1H27 H 0.4372(1) -0.3049(2) 0.6144(1) 0.10(3) Uiso 1.00 1 d
1O28 O 0.2794(1) -0.2255(5) 0.6441(1) 0.058(2) Uiso 1.00 1 d
1O29 O 0.3435(1) -0.1247(3) 0.7406(1) 0.058(2) Uiso 1.00 1 d
1O30 O 0.5178(2) 0.5138(4) 0.3545(2) 0.058(2) Uiso 1.00 1 d
1O31 O 0.3088(2) 0.0908(3) 0.7053(1) 0.058(2) Uiso 1.00 1 d
1O32 O 0.1691(2) -0.0692(5) 0.8475(1) 0.058(2) Uiso 1.00 1 d
1O33 O 0.0891(1) -0.0546(5) 0.7766(1) 0.058(2) Uiso 1.00 1 d
1H33 H 0.0665(1) -0.0337(5) 0.8001(1) 0.10(3) Uiso 1.00 1 d
2C1 C -0.0707(1) 0.0840(3) 0.4450(1) 0.056(3) Uiso 1.00 1 d
2H1 H -0.0344(1) 0.0376(3) 0.4223(1) 0.10(3) Uiso 1.00 1 d
2C2 C -0.1032(1) 0.2243(2) 0.4236(1) 0.056(3) Uiso 1.00 1 d
2C3 C 0.0069(1) 0.2936(2) 0.3917(1) 0.056(3) Uiso 1.00 1 d
2H3 H 0.0345(1) 0.2203(2) 0.4214(1) 0.10(3) Uiso 1.00 1 d
2C4 C 0.0555(1) 0.4199(3) 0.3928(1) 0.056(3) Uiso 1.00 1 d
2H4A H 0.0716(1) 0.4551(3) 0.4353(1) 0.10(3) Uiso 1.00 1 d
2H4B H 0.0949(1) 0.3799(3) 0.3723(1) 0.10(3) Uiso 1.00 1 d
2C5 C 0.0249(1) 0.5531(2) 0.3597(1) 0.056(3) Uiso 1.00 1 d
2C6 C -0.0332(1) 0.6039(2) 0.3868(1) 0.056(3) Uiso 1.00 1 d
2H6 H -0.0237(1) 0.6196(2) 0.4316(1) 0.10(3) Uiso 1.00 1 d
2C7 C -0.0517(1) 0.7511(2) 0.3584(1) 0.056(3) Uiso 1.00 1 d
2H7A H -0.0841(1) 0.7384(2) 0.3194(1) 0.10(3) Uiso 1.00 1 d
2H7B H -0.0781(1) 0.8214(2) 0.3834(1) 0.10(3) Uiso 1.00 1 d
2C8 C 0.0130(1) 0.8190(2) 0.3487(1) 0.056(3) Uiso 1.00 1 d
2H8A H 0.0103(1) 0.8436(2) 0.3046(1) 0.10(3) Uiso 1.00 1 d
2H8B H 0.0286(1) 0.9192(2) 0.3711(1) 0.10(3) Uiso 1.00 1 d
2C9 C 0.0647(1) 0.7016(2) 0.3650(1) 0.056(3) Uiso 1.00 1 d
2C10 C 0.0051(1) 0.5142(2) 0.2968(1) 0.056(3) Uiso 1.00 1 d
2H10A H -0.0293(1) 0.4239(2) 0.2917(1) 0.10(3) Uiso 1.00 1 d
2H10B H -0.0161(1) 0.6105(2) 0.2746(1) 0.10(3) Uiso 1.00 1 d
2H10C H 0.0486(1) 0.4825(2) 0.2801(1) 0.10(3) Uiso 1.00 1 d
2C11 C -0.1466(1) 0.1835(2) 0.3690(1) 0.056(3) Uiso 1.00 1 d
2H11A H -0.1975(1) 0.2015(2) 0.3710(1) 0.10(3) Uiso 1.00 1 d
2H11B H -0.1322(1) 0.2477(2) 0.3351(1) 0.10(3) Uiso 1.00 1 d
2H11C H -0.1384(1) 0.0673(2) 0.3618(1) 0.10(3) Uiso 1.00 1 d
2C12 C -0.0832(2) 0.0118(4) 0.4895(2) 0.056(3) Uiso 1.00 1 d
2H12 H -0.0608(2) -0.0945(4) 0.4997(2) 0.10(3) Uiso 1.00 1 d
2C13 C 0.1183(1) 0.7030(4) 0.3296(1) 0.056(3) Uiso 1.00 1 d
2C14 C 0.1859(1) 0.6682(2) 0.3596(1) 0.056(3) Uiso 1.00 1 d
2H14A H 0.2047(1) 0.7556(2) 0.3826(1) 0.10(3) Uiso 1.00 1 d
2H14B H 0.1833(1) 0.5806(2) 0.3856(1) 0.10(3) Uiso 1.00 1 d
2C15 C -0.1307(2) 0.0683(3) 0.5214(1) 0.056(3) Uiso 1.00 1 d
2C16 C -0.1549(2) 0.2167(4) 0.5085(2) 0.056(3) Uiso 1.00 1 d
2H16 H -0.1863(2) 0.2661(4) 0.5353(2) 0.10(3) Uiso 1.00 1 d
2C17 C -0.1452(1) 0.2881(2) 0.4626(1) 0.056(3) Uiso 1.00 1 d
2C18 C -0.1796(1) 0.4270(3) 0.4434(1) 0.056(3) Uiso 1.00 1 d
2H18A H -0.2147(1) 0.4043(3) 0.4070(1) 0.10(3) Uiso 1.00 1 d
2H18B H -0.2027(1) 0.4700(3) 0.4773(1) 0.10(3) Uiso 1.00 1 d
2C19 C -0.1325(1) 0.5427(2) 0.4278(1) 0.056(3) Uiso 1.00 1 d
2H19A H -0.1608(1) 0.6268(2) 0.4036(1) 0.10(3) Uiso 1.00 1 d
2H19B H -0.1051(1) 0.5807(2) 0.4666(1) 0.10(3) Uiso 1.00 1 d
2C20 C -0.0844(1) 0.4882(2) 0.3911(1) 0.056(3) Uiso 1.00 1 d
2H20 H -0.1101(1) 0.4660(2) 0.3499(1) 0.10(3) Uiso 1.00 1 d
2C21 C -0.0520(1) 0.3481(2) 0.4168(1) 0.056(3) Uiso 1.00 1 d
2H21 H -0.0286(1) 0.3828(2) 0.4575(1) 0.10(3) Uiso 1.00 1 d
2C22 C 0.2267(2) 0.4961(3) 0.2997(2) 0.056(3) Uiso 1.00 1 d
2C23 C 0.2767(1) 0.4699(2) 0.2615(1) 0.056(3) Uiso 1.00 1 d
2H23A H 0.3072(1) 0.4031(2) 0.2823(1) 0.10(3) Uiso 1.00 1 d
2H23B H 0.2574(1) 0.4222(2) 0.2270(1) 0.10(3) Uiso 1.00 1 d
2C24 C 0.3152(1) 0.6048(3) 0.2506(1) 0.056(3) Uiso 1.00 1 d
2H24A H 0.2832(1) 0.6847(3) 0.2431(1) 0.10(3) Uiso 1.00 1 d
2H24B H 0.3488(1) 0.6308(3) 0.2826(1) 0.10(3) Uiso 1.00 1 d
2C25 C 0.3479(1) 0.5839(5) 0.1998(1) 0.056(3) Uiso 1.00 1 d
2O26 O -0.0148(1) 0.2197(4) 0.3404(1) 0.058(2) Uiso 1.00 1 d
2H26 H 0.0222(1) 0.1791(4) 0.3268(1) 0.10(3) Uiso 1.00 1 d
2O27 O 0.0933(1) 0.7163(2) 0.4216(1) 0.058(2) Uiso 1.00 1 d
2H27 H 0.1086(1) 0.8159(2) 0.4252(1) 0.10(3) Uiso 1.00 1 d
2O28 O 0.1083(1) 0.7264(5) 0.2798(1) 0.058(2) Uiso 1.00 1 d
2O29 O 0.2296(1) 0.6331(3) 0.3194(1) 0.058(2) Uiso 1.00 1 d
2O30 O -0.1422(2) 0.0027(4) 0.5634(2) 0.058(2) Uiso 1.00 1 d
2O31 O 0.1827(2) 0.4170(4) 0.3038(2) 0.058(2) Uiso 1.00 1 d
2O32 O 0.4044(1) 0.6009(5) 0.2001(2) 0.058(2) Uiso 1.00 1 d
2O33 O 0.3068(1) 0.5576(5) 0.1552(1) 0.058(2) Uiso 1.00 1 d
2H33 H 0.3258(1) 0.5248(5) 0.1309(1) 0.10(3) Uiso 1.00 1 d

loop_
_atom_type_symbol
_atom_type_scat_dispersion_real
_atom_type_scat_dispersion_imag
_atom_type_scat_source
C 0.0064 0.0035 'International Tables for Crystallography Vol. C'
H 0.0000 0.0000 'International Tables for Crystallography Vol. C'
O 0.0197 0.0128 'International Tables for Crystallography Vol. C'

loop_
_geom_angle_atom_site_label_1
_geom_angle_atom_site_label_2
_geom_angle_atom_site_label_3
_geom_angle
_geom_angle_site_symmetry_1
_geom_angle_site_symmetry_2
_geom_angle_site_symmetry_3
1H1 1C1 1C12 117.0(5) . . .
1H1 1C1 1C2 118.2(4) . . .
1C12 1C1 1C2 124.8(5) . . .
1H6 1C6 1C20 98.9(4) . . .
1H6 1C6 1C7 110.2(5) . . .
1H6 1C6 1C5 114.7(4) . . .
1C20 1C6 1C7 117.6(4) . . .
1C20 1C6 1C5 112.5(4) . . .
1C7 1C6 1C5 103.5(4) . . .
1C1 1C2 1C17 112.9(4) . . .
1C1 1C2 1C11 106.0(3) . . .
1C1 1C2 1C21 107.9(3) . . .
1C17 1C2 1C11 108.1(4) . . .
1C17 1C2 1C21 106.9(4) . . .
1C11 1C2 1C21 115.1(4) . . .
1H3 1C3 1O26 109.6(6) . . .
1H3 1C3 1C4 106.0(5) . . .
1H3 1C3 1C21 109.1(4) . . .
1O26 1C3 1C4 110.0(5) . . .
1O26 1C3 1C21 109.3(4) . . .
1C4 1C3 1C21 112.9(3) . . .
1C4 1C5 1C6 108.2(4) . . .
1C4 1C5 1C10 111.0(4) . . .
1C4 1C5 1C9 116.8(4) . . .
1C6 1C5 1C10 112.2(3) . . .
1C6 1C5 1C9 98.9(4) . . .
1C10 1C5 1C9 109.3(6) . . .
1H4B 1C4 1H4A 112.4(7) . . .
1H4B 1C4 1C5 107.8(6) . . .
1H4B 1C4 1C3 109.0(5) . . .
1H4A 1C4 1C5 108.5(4) . . .
1H4A 1C4 1C3 106.1(5) . . .
1C5 1C4 1C3 113.2(5) . . .
2H8A 2C8 2H8B 106.9(8) . . .
2H8A 2C8 2C7 108.2(7) . . .
2H8A 2C8 2C9 109.5(6) . . .
2H8B 2C8 2C7 117.8(5) . . .
2H8B 2C8 2C9 107.7(4) . . .
2C7 2C8 2C9 106.7(4) . . .
1H19B 1C19 1H19A 115.1(5) . . .
1H19B 1C19 1C20 113.2(5) . . .
1H19B 1C19 1C18 106.5(5) . . .
1H19A 1C19 1C20 102.8(5) . . .
1H19A 1C19 1C18 107.4(5) . . .
1C20 1C19 1C18 111.8(4) . . .
1H14A 1C14 1H14B 108.6(5) . . .
1H14A 1C14 1O29 107.8(7) . . .
1H14A 1C14 1C13 110.9(6) . . .
1H14B 1C14 1O29 110.3(6) . . .
1H14B 1C14 1C13 109.0(5) . . .
1O29 1C14 1C13 110.2(5) . . .
1H24A 1C24 1H24B 110.7(5) . . .
1H24A 1C24 1C25 109.8(7) . . .
1H24A 1C24 1C23 107.0(8) . . .
1H24B 1C24 1C25 106.7(9) . . .
1H24B 1C24 1C23 111.8(7) . . .
1C25 1C24 1C23 110.8(5) . . .
2H4B 2C4 2H4A 112.5(5) . . .
2H4B 2C4 2C5 108.0(6) . . .
2H4B 2C4 2C3 106.7(5) . . .
2H4A 2C4 2C5 108.2(6) . . .
2H4A 2C4 2C3 110.6(7) . . .
2C5 2C4 2C3 110.7(4) . . .
2C16 2C17 2C18 123.1(8) . . .
2C16 2C17 2C2 121.1(7) . . .
2C18 2C17 2C2 115.6(5) . . .
2H18A 2C18 2H18B 111.4(6) . . .
2H18A 2C18 2C17 109.4(5) . . .
2H18A 2C18 2C19 108.3(5) . . .
2H18B 2C18 2C17 108.4(5) . . .
2H18B 2C18 2C19 108.4(5) . . .
2C17 2C18 2C19 111.0(4) . . .
1H7A 1C7 1H7B 104.3(5) . . .
1H7A 1C7 1C6 113.0(4) . . .
1H7A 1C7 1C8 112.8(5) . . .
1H7B 1C7 1C6 111.4(5) . . .
1H7B 1C7 1C8 111.4(5) . . .
1C6 1C7 1C8 104.1(4) . . .
2H12 2C12 2C1 119.8(8) . . .
2H12 2C12 2C15 120.2(8) . . .
2C1 2C12 2C15 119.8(6) . . .
2O27 2C9 2C13 107.8(4) . . .
2O27 2C9 2C8 111.6(4) . . .
2O27 2C9 2C5 107.5(4) . . .
2C13 2C9 2C8 113.7(5) . . .
2C13 2C9 2C5 112.8(4) . . .
2C8 2C9 2C5 103.2(3) . . .
1O30 1C15 1C16 121.6(7) . . .
1O30 1C15 1C12 120.2(7) . . .
1C16 1C15 1C12 117.3(7) . . .
1H11C 1C11 1H11A 109.4(5) . . .
1H11C 1C11 1H11B 109(1) . . .
1H11C 1C11 1C2 106.6(7) . . .
1H11A 1C11 1H11B 109.5(6) . . .
1H11A 1C11 1C2 112.5(5) . . .
1H11B 1C11 1C2 109.3(4) . . .
1H20 1C20 1C6 111.0(5) . . .
1H20 1C20 1C21 110.1(6) . . .
1H20 1C20 1C19 108.5(6) . . .
1C6 1C20 1C21 109.4(5) . . .
1C6 1C20 1C19 108.8(4) . . .
1C21 1C20 1C19 109.0(4) . . .
1H16 1C16 1C17 118.3(7) . . .
1H16 1C16 1C15 118.8(9) . . .
1C17 1C16 1C15 122.3(6) . . .
1O32 1C25 1O33 124.4(6) . . .
1O32 1C25 1C24 123.1(5) . . .
1O33 1C25 1C24 112.0(4) . . .
2C4 2C5 2C6 107.9(4) . . .
2C4 2C5 2C10 111.4(3) . . .
2C4 2C5 2C9 117.0(4) . . .
2C6 2C5 2C10 111.8(4) . . .
2C6 2C5 2C9 98.6(4) . . .
2C10 2C5 2C9 109.6(4) . . .
2O28 2C13 2C9 122.2(5) . . .
2O28 2C13 2C14 121.6(5) . . .
2C9 2C13 2C14 116.2(4) . . .
2H10C 2C10 2H10A 109.5(6) . . .
2H10C 2C10 2H10B 109.3(7) . . .
2H10C 2C10 2C5 107.8(4) . . .
2H10A 2C10 2H10B 109.6(6) . . .
2H10A 2C10 2C5 111.1(5) . . .
2H10B 2C10 2C5 109.5(4) . . .
1H8A 1C8 1H8B 106.9(8) . . .
1H8A 1C8 1C7 104.3(5) . . .
1H8A 1C8 1C9 110.9(7) . . .
1H8B 1C8 1C7 122.7(8) . . .
1H8B 1C8 1C9 105.2(6) . . .
1C7 1C8 1C9 106.7(6) . . .
1H21 1C21 1C3 99.4(5) . . .
1H21 1C21 1C20 106.2(2) . . .
1H21 1C21 1C2 109.8(2) . . .
1C3 1C21 1C20 116.8(2) . . .
1C3 1C21 1C2 114.7(2) . . .
1C20 1C21 1C2 109.1(2) . . .
2H19B 2C19 2H19A 115.1(3) . . .
2H19B 2C19 2C20 107.5(3) . . .
2H19B 2C19 2C18 106.4(3) . . .
2H19A 2C19 2C20 105.5(3) . . .
2H19A 2C19 2C18 107.2(3) . . .
2C20 2C19 2C18 115.4(2) . . .
2H14A 2C14 2H14B 108.6(3) . . .
2H14A 2C14 2O29 107.8(3) . . .
2H14A 2C14 2C13 111.1(3) . . .
2H14B 2C14 2O29 109.7(3) . . .
2H14B 2C14 2C13 109.1(3) . . .
2O29 2C14 2C13 110.6(3) . . .
2H6 2C6 2C20 92.9(2) . . .
2H6 2C6 2C5 115.3(2) . . .
2H6 2C6 2C7 109.6(2) . . .
2C20 2C6 2C5 115.7(2) . . .
2C20 2C6 2C7 120.1(2) . . .
2C5 2C6 2C7 103.5(2) . . .
2H1 2C1 2C12 117.3(5) . . .
2H1 2C1 2C2 118.0(3) . . .
2C12 2C1 2C2 124.8(4) . . .
1C16 1C17 1C18 123.2(4) . . .
1C16 1C17 1C2 121.0(3) . . .
1C18 1C17 1C2 115.5(2) . . .
1H12 1C12 1C1 120.2(4) . . .
1H12 1C12 1C15 119.7(6) . . .
1C1 1C12 1C15 120.1(3) . . .
1H18A 1C18 1H18B 111.4(3) . . .
1H18A 1C18 1C17 109.2(3) . . .
1H18A 1C18 1C19 108.2(3) . . .
1H18B 1C18 1C17 108.7(3) . . .
1H18B 1C18 1C19 108.3(3) . . .
1C17 1C18 1C19 111.0(2) . . .
2H7A 2C7 2H7B 104.2(3) . . .
2H7A 2C7 2C6 112.7(2) . . .
2H7A 2C7 2C8 111.2(3) . . .
2H7B 2C7 2C6 112.1(3) . . .
2H7B 2C7 2C8 112.4(3) . . .
2C6 2C7 2C8 104.4(2) . . .
1O31 1C22 1O29 123.0(5) . . .
1O31 1C22 1C23 125.3(4) . . .
1O29 1C22 1C23 111.0(3) . . .
2H11C 2C11 2H11A 109.4(2) . . .
2H11C 2C11 2H11B 109.4(3) . . .
2H11C 2C11 2C2 106.5(2) . . .
2H11A 2C11 2H11B 109.6(3) . . .
2H11A 2C11 2C2 112.7(2) . . .
2H11B 2C11 2C2 109.2(3) . . .
1H23A 1C23 1H23B 109.2(3) . . .
1H23A 1C23 1C22 105.2(4) . . .
1H23A 1C23 1C24 107.5(3) . . .
1H23B 1C23 1C22 109.7(4) . . .
1H23B 1C23 1C24 111.3(3) . . .
1C22 1C23 1C24 113.6(3) . . .
2C1 2C2 2C17 112.8(3) . . .
2C1 2C2 2C11 106.0(2) . . .
2C1 2C2 2C21 111.1(2) . . .
2C17 2C2 2C11 108.1(2) . . .
2C17 2C2 2C21 105.1(2) . . .
2C11 2C2 2C21 113.9(2) . . .
2O30 2C15 2C16 121.4(5) . . .
2O30 2C15 2C12 120.3(5) . . .
2C16 2C15 2C12 117.2(5) . . .
2H20 2C20 2C6 109.1(2) . . .
2H20 2C20 2C21 110.6(2) . . .
2H20 2C20 2C19 108.6(3) . . .
2C6 2C20 2C21 109.1(2) . . .
2C6 2C20 2C19 110.5(2) . . .
2C21 2C20 2C19 108.9(2) . . .
1O27 1C9 1C13 107.3(2) . . .
1O27 1C9 1C5 106.7(2) . . .
1O27 1C9 1C8 112.1(2) . . .
1C13 1C9 1C5 112.8(3) . . .
1C13 1C9 1C8 114.0(3) . . .
1C5 1C9 1C8 103.8(2) . . .
1O28 1C13 1C9 122.6(3) . . .
1O28 1C13 1C14 121.5(3) . . .
1C9 1C13 1C14 115.9(2) . . .
2H3 2C3 2O26 111.3(3) . . .
2H3 2C3 2C4 99.1(2) . . .
2H3 2C3 2C21 108.4(2) . . .
2O26 2C3 2C4 119.6(3) . . .
2O26 2C3 2C21 108.9(2) . . .
2C4 2C3 2C21 108.8(2) . . .
1H10C 1C10 1H10B 109.4(3) . . .
1H10C 1C10 1H10A 109.5(3) . . .
1H10C 1C10 1C5 108.6(2) . . .
1H10B 1C10 1H10A 109.5(3) . . .
1H10B 1C10 1C5 108.8(2) . . .
1H10A 1C10 1C5 110.9(2) . . .
2H16 2C16 2C17 118.7(4) . . .
2H16 2C16 2C15 118.3(5) . . .
2C17 2C16 2C15 122.7(4) . . .
2H21 2C21 2C3 99.8(3) . . .
2H21 2C21 2C20 104.2(2) . . .
2H21 2C21 2C2 109.6(2) . . .
2C3 2C21 2C20 116.1(2) . . .
2C3 2C21 2C2 114.2(2) . . .
2C20 2C21 2C2 111.5(2) . . .
2O31 2C22 2O29 122.2(5) . . .
2O31 2C22 2C23 124.8(4) . . .
2O29 2C22 2C23 111.6(3) . . .
2H23A 2C23 2H23B 109.2(4) . . .
2H23A 2C23 2C24 105.7(3) . . .
2H23A 2C23 2C22 104.0(4) . . .
2H23B 2C23 2C24 112.0(3) . . .
2H23B 2C23 2C22 110.9(4) . . .
2C24 2C23 2C22 114.5(3) . . .
2H24A 2C24 2H24B 110.7(4) . . .
2H24A 2C24 2C25 108.6(4) . . .
2H24A 2C24 2C23 105.2(3) . . .
2H24B 2C24 2C25 108.4(3) . . .
2H24B 2C24 2C23 112.9(3) . . .
2C25 2C24 2C23 111.0(3) . . .
2O32 2C25 2O33 124.3(4) . . .
2O32 2C25 2C24 123.2(3) . . .
2O33 2C25 2C24 112.3(3) . . .
1C22 1O29 1C14 116.7(3) . . .
1H33 1O33 1C25 111.6(4) . . .
1H26 1O26 1C3 109.5(4) . . .
1H27 1O27 1C9 104.3(3) . . .
2H26 2O26 2C3 108.0(4) . . .
2H27 2O27 2C9 105.3(3) . . .
2C22 2O29 2C14 116.3(4) . . .
2H33 2O33 2C25 109.6(5) . . .

loop_
_geom_bond_atom_site_label_1
_geom_bond_atom_site_label_2
_geom_bond_distance
_geom_bond_site_symmetry_1
_geom_bond_site_symmetry_2
1C1 1H1 1.091(5) . .
1C1 1C12 1.32(1) . .
1C1 1C2 1.502(4) . .
1C6 1H6 1.090(4) . .
1C6 1C20 1.527(5) . .
1C6 1C7 1.534(5) . .
1C2 1C17 1.510(6) . .
1C2 1C11 1.543(5) . .
1C2 1C21 1.576(5) . .
1C3 1H3 1.090(6) . .
1C3 1O26 1.437(8) . .
1C3 1C4 1.541(6) . .
1C3 1C21 1.547(5) . .
1C5 1C6 1.553(5) . .
1C5 1C10 1.559(5) . .
1C5 1C9 1.580(5) . .
1C4 1H4B 1.090(6) . .
1C4 1H4A 1.090(5) . .
1C4 1C5 1.546(6) . .
2C8 2H8A 1.090(4) . .
2C8 2H8B 1.090(5) . .
2C8 2C9 1.535(6) . .
1C19 1H19B 1.090(4) . .
1C19 1H19A 1.091(6) . .
1C19 1C20 1.528(6) . .
1C14 1H14A 1.019(6) . .
1C14 1H14B 1.026(6) . .
1C14 1O29 1.462(8) . .
1C24 1H24A 0.991(6) . .
1C24 1H24B 1.000(5) . .
1C24 1C25 1.512(7) . .
2C4 2H4B 1.090(6) . .
2C4 2H4A 1.090(5) . .
2C4 2C5 1.546(5) . .
2C17 2C18 1.499(7) . .
2C18 2H18A 1.089(6) . .
2C18 2H18B 1.090(7) . .
2C18 2C19 1.532(7) . .
1C7 1H7A 1.093(5) . .
1C7 1H7B 1.091(7) . .
1C7 1C8 1.548(6) . .
2C12 2H12 1.09(1) . .
2C12 2C15 1.45(1) . .
2C9 2O27 1.430(5) . .
2C9 2C13 1.516(6) . .
1C15 1O30 1.24(1) . .
1C15 1C16 1.46(1) . .
1C11 1H11C 1.090(6) . .
1C11 1H11A 1.089(5) . .
1C11 1H11B 1.090(5) . .
1C20 1H20 1.090(4) . .
1C20 1C21 1.543(5) . .
1C16 1H16 1.09(1) . .
1C16 1C17 1.34(1) . .
1C25 1O32 1.206(5) . .
1C25 1O33 1.318(7) . .
2C5 2C6 1.542(5) . .
2C5 2C10 1.570(4) . .
2C5 2C9 1.586(5) . .
2C13 2O28 1.219(6) . .
2C13 2C14 1.535(6) . .
2C10 2H10C 1.093(6) . .
2C10 2H10A 1.090(5) . .
2C10 2H10B 1.091(5) . .
1C8 1H8A 1.091(5) . .
1C8 1H8B 1.091(5) . .
1C8 1C9 1.546(6) . .
1C21 1H21 1.091(4) . .
2C19 2H19B 1.090(6) . .
2C19 2H19A 1.090(6) . .
2C19 2C20 1.527(7) . .
2C14 2H14A 1.019(6) . .
2C14 2H14B 1.027(6) . .
2C14 2O29 1.472(8) . .
2C6 2H6 1.089(3) . .
2C6 2C20 1.522(6) . .
2C6 2C7 1.534(6) . .
2C1 2H1 1.09(1) . .
2C1 2C12 1.33(1) . .
2C1 2C2 1.507(7) . .
1C17 1C18 1.497(7) . .
1C12 1H12 1.09(1) . .
1C12 1C15 1.45(1) . .
1C18 1H18A 1.089(5) . .
1C18 1H18B 1.090(6) . .
1C18 1C19 1.535(6) . .
2C7 2H7A 1.092(5) . .
2C7 2H7B 1.091(7) . .
2C7 2C8 1.544(7) . .
1C22 1O31 1.196(9) . .
1C22 1O29 1.334(8) . .
1C22 1C23 1.508(8) . .
2C11 2H11C 1.091(5) . .
2C11 2H11A 1.089(5) . .
2C11 2H11B 1.090(7) . .
1C23 1H23A 0.970(6) . .
1C23 1H23B 0.981(5) . .
1C23 1C24 1.507(7) . .
2C2 2C17 1.503(7) . .
2C2 2C11 1.546(5) . .
2C2 2C21 1.585(6) . .
2C15 2O30 1.24(1) . .
2C15 2C16 1.46(1) . .
2C20 2H20 1.090(5) . .
2C20 2C21 1.537(6) . .
1C9 1O27 1.421(5) . .
1C9 1C13 1.515(5) . .
1C13 1O28 1.218(8) . .
1C13 1C14 1.527(7) . .
2C3 2H3 1.089(6) . .
2C3 2O26 1.436(7) . .
2C3 2C4 1.537(6) . .
2C3 2C21 1.542(6) . .
1C10 1H10C 1.092(5) . .
1C10 1H10B 1.091(6) . .
1C10 1H10A 1.090(5) . .
2C16 2H16 1.09(1) . .
2C16 2C17 1.34(1) . .
2C21 2H21 1.090(5) . .
2C22 2O31 1.19(1) . .
2C22 2O29 1.335(7) . .
2C22 2C23 1.52(1) . .
2C23 2H23A 0.971(7) . .
2C23 2H23B 0.981(6) . .
2C23 2C24 1.517(7) . .
2C24 2H24A 0.991(7) . .
2C24 2H24B 1.001(6) . .
2C24 2C25 1.513(7) . .
2C25 2O32 1.197(7) . .
2C25 2O33 1.309(8) . .
1O33 1H33 0.82(1) . .
1O26 1H26 0.963(7) . .
1O27 1H27 0.963(6) . .
2O26 2H26 0.963(9) . .
2O27 2H27 0.963(6) . .
2O33 2H33 0.82(1) . .

loop_
_pd_block_diffractogram_id
2007-09-01T09:00|PS-300K-1|E._Nishibori|LDScamera.BL02B2.SPring-8
2007-09-01T09:00|PS-300K-2|E._Nishibori|LDScamera.BL02B2.SPring-8

loop_
_cod_related_entry_id
_cod_related_entry_database
_cod_related_entry_code
1 ChemSpider 571099
